data_7219308
loop_
_publ_author_name
'Wahl, Helene'
'Haynes, Delia A.'
'le Roex, Tanya'

_publ_section_title
;
 A highly selective host based on the pamoate ion
;
_journal_issue 7
_journal_name_full CrystEngComm
_journal_page_first 1549
_journal_paper_doi 10.1039/C4CE02346C
_journal_volume 17
_journal_year 2015
_chemical_formula_moiety 'C23 H14 O6, 2(C11 H10 N), C4 H8 O2'
_chemical_formula_sum 'C49 H42 N2 O8'
_chemical_formula_weight 786.84
_chemical_name_common '4-phenylpyridinium pamoate 1,4-dioxane solvate'
_space_group_crystal_system monoclinic
_space_group_IT_number 15
_space_group_name_Hall '-C 2yc'
_space_group_name_H-M_alt 'C 1 2/c 1'
_symmetry_space_group_name_Hall '-C 2yc'
_symmetry_space_group_name_H-M 'C 1 2/c 1'
_atom_sites_solution_hydrogens mixed
_atom_sites_solution_primary direct
_atom_sites_solution_secondary difmap
_audit_creation_method SHELXL-2014/7
_audit_update_record
;
2014-11-26 deposited with the CCDC.
2015-01-02 downloaded from the CCDC.
;
_cell_angle_alpha 90
_cell_angle_beta 119.868(2)
_cell_angle_gamma 90
_cell_formula_units_Z 4
_cell_length_a 26.804(4)
_cell_length_b 10.6999(16)
_cell_length_c 15.194(2)
_cell_measurement_reflns_used 1759
_cell_measurement_temperature 100(2)
_cell_measurement_theta_max 21.867
_cell_measurement_theta_min 2.690
_cell_volume 3778.8(9)
_computing_cell_refinement 'Bruker SAINT'
_computing_data_collection 'Bruker APEX2'
_computing_data_reduction 'Bruker SAINT'
_computing_molecular_graphics 'X-seed (Barbour, 2003; Atwood & Barbour, 2001)'
_computing_publication_material 'X-seed (Barbour, 2003; Atwood & Barbour, 2001)'
_computing_structure_refinement 'SHELXL-2014/7 (Sheldrick, 2014)'
_computing_structure_solution 'SHELXS-2013 (Sheldrick, 2013)'
_diffrn_ambient_temperature 100(2)
_diffrn_measured_fraction_theta_full 0.999
_diffrn_measured_fraction_theta_max 0.936
_diffrn_measurement_device_type 'Bruker SMART APEX'
_diffrn_measurement_method '\f and \w scans'
_diffrn_radiation_type MoK\a
_diffrn_radiation_wavelength 0.71073
_diffrn_reflns_av_R_equivalents 0.0428
_diffrn_reflns_av_unetI/netI 0.0608
_diffrn_reflns_Laue_measured_fraction_full 0.999
_diffrn_reflns_Laue_measured_fraction_max 0.936
_diffrn_reflns_limit_h_max 35
_diffrn_reflns_limit_h_min -31
_diffrn_reflns_limit_k_max 13
_diffrn_reflns_limit_k_min -14
_diffrn_reflns_limit_l_max 20
_diffrn_reflns_limit_l_min -19
_diffrn_reflns_number 11690
_diffrn_reflns_point_group_measured_fraction_full 0.999
_diffrn_reflns_point_group_measured_fraction_max 0.936
_diffrn_reflns_theta_full 25.242
_diffrn_reflns_theta_max 28.237
_diffrn_reflns_theta_min 1.752
_diffrn_source 'fine-focus sealed tube'
_exptl_absorpt_coefficient_mu 0.094
_exptl_absorpt_correction_type multi-scan
_exptl_absorpt_process_details 'symmetry-related measurements'
_exptl_crystal_colour colourless
_exptl_crystal_density_diffrn 1.383
_exptl_crystal_density_method 'not measured'
_exptl_crystal_description block
_exptl_crystal_F_000 1656
_exptl_crystal_size_max 0.294
_exptl_crystal_size_mid 0.164
_exptl_crystal_size_min 0.110
_exptl_transmission_factor_max 1.0000
_exptl_transmission_factor_min 0.9186
_refine_diff_density_max 0.258
_refine_diff_density_min -0.279
_refine_diff_density_rms 0.052
_refine_ls_extinction_method none
_refine_ls_goodness_of_fit_ref 1.036
_refine_ls_hydrogen_treatment mixed
_refine_ls_matrix_type full
_refine_ls_number_parameters 275
_refine_ls_number_reflns 4376
_refine_ls_number_restraints 0
_refine_ls_restrained_S_all 1.036
_refine_ls_R_factor_all 0.0891
_refine_ls_R_factor_gt 0.0507
_refine_ls_shift/su_max 0.000
_refine_ls_shift/su_mean 0.000
_refine_ls_structure_factor_coef Fsqd
_refine_ls_weighting_details 'w=1/[\s^2^(Fo^2^)+(0.0502P)^2^+0.3899P] where P=(Fo^2^+2Fc^2^)/3'
_refine_ls_weighting_scheme calc
_refine_ls_wR_factor_gt 0.1062
_refine_ls_wR_factor_ref 0.1229
_reflns_Friedel_coverage 0.000
_reflns_number_gt 2757
_reflns_number_total 4376
_reflns_threshold_expression 'I > 2\s(I)'
_cod_data_source_file c4ce02346c2.cif
_cod_data_source_block 1Dioxane
_cod_depositor_comments
;
The following automatic conversions were performed:

'_atom_sites_solution_primary' value 'Direct' changed to 'direct'
according to
/usr/data/users/saulius/crontab/automatic-downloads/rss-feeds/RSC/lib/dictionaries/cif_core.dic
dictionary named 'cif_core.dic' version 2.4.2 from
2011-04-26.

'_atom_sites_solution_secondary' value 'Difmap' changed
to 'difmap' according to
/usr/data/users/saulius/crontab/automatic-downloads/rss-feeds/RSC/lib/dictionaries/cif_core.dic
dictionary named 'cif_core.dic' version 2.4.2 from 2011-04-26.

Automatic conversion script
Id: cif_fix_values 2935 2014-11-11 08:27:57Z andrius 

 Adding full bibliography for 7219307--7219313.cif.
;
_cod_original_cell_volume 3778.9(10)
_cod_database_code 7219308
_shelx_shelxl_version_number 2014/7
_shelx_space_group_comment
;
The symmetry employed for this shelxl refinement is uniquely defined
by the following loop, which should always be used as a source of
symmetry information in preference to the above space-group names.
They are only intended as comments.
;
_shelx_estimated_absorpt_t_min 0.973
_shelx_estimated_absorpt_t_max 0.990

loop_
_space_group_symop_operation_xyz
'x, y, z'
'-x, y, -z+1/2'
'x+1/2, y+1/2, z'
'-x+1/2, y+1/2, -z+1/2'
'-x, -y, -z'
'x, -y, z-1/2'
'-x+1/2, -y+1/2, -z'
'x+1/2, -y+1/2, z-1/2'

loop_
_atom_site_label
_atom_site_type_symbol
_atom_site_fract_x
_atom_site_fract_y
_atom_site_fract_z
_atom_site_U_iso_or_equiv
_atom_site_adp_type
_atom_site_occupancy
_atom_site_site_symmetry_order
_atom_site_calc_flag
_atom_site_refinement_flags_posn
_atom_site_refinement_flags_adp
_atom_site_refinement_flags_occupancy
O1 O 0.23960(5) 0.66664(12) 0.85925(10) 0.0277(3) Uani 1 1 d . . .
N1 N 0.26292(7) 0.55820(15) 0.68642(12) 0.0269(4) Uani 1 1 d . . .
C1 C 0.20002(8) 0.58872(17) 0.82276(14) 0.0226(4) Uani 1 1 d . . .
O2 O 0.19668(5) 0.49949(12) 0.76291(10) 0.0263(3) Uani 1 1 d . . .
C2 C 0.15254(8) 0.59612(16) 0.84839(14) 0.0213(4) Uani 1 1 d . . .
O3 O 0.09301(6) 0.45123(12) 0.71551(10) 0.0256(3) Uani 1 1 d . . .
C3 C 0.09986(8) 0.52923(16) 0.79166(14) 0.0208(4) Uani 1 1 d . . .
O4 O 0.44790(6) 0.48817(13) 0.25243(11) 0.0397(4) Uani 1 1 d . . .
C4 C 0.05515(7) 0.54008(16) 0.81214(14) 0.0199(4) Uani 1 1 d . . .
C5 C 0.06391(8) 0.61316(16) 0.89691(13) 0.0198(4) Uani 1 1 d . . .
C6 C 0.02283(8) 0.62124(16) 0.92993(14) 0.0219(4) Uani 1 1 d . . .
H9 H -0.0127 0.5779 0.8935 0.026 Uiso 1 1 calc R U .
C7 C 0.03353(8) 0.69042(17) 1.01329(14) 0.0260(4) Uani 1 1 d . . .
H13 H 0.0053 0.6940 1.0337 0.031 Uiso 1 1 calc R U .
C8 C 0.08541(8) 0.75628(18) 1.06941(14) 0.0267(4) Uani 1 1 d . . .
H19 H 0.0918 0.8053 1.1263 0.032 Uiso 1 1 calc R U .
C9 C 0.12639(8) 0.74910(17) 1.04146(14) 0.0254(4) Uani 1 1 d . . .
H11 H 0.1618 0.7921 1.0802 0.030 Uiso 1 1 calc R U .
C10 C 0.11706(8) 0.67869(16) 0.95575(14) 0.0215(4) Uani 1 1 d . . .
C11 C 0.15987(8) 0.66929(17) 0.92773(14) 0.0225(4) Uani 1 1 d . . .
H12 H 0.1946 0.7150 0.9650 0.027 Uiso 1 1 calc R U .
C12 C 0.0000 0.4660(2) 0.7500 0.0208(6) Uani 1 2 d S T P
H12B H -0.0055 0.4112 0.7970 0.025 Uiso 0.5 1 calc R U P
H12A H 0.0055 0.4112 0.7030 0.025 Uiso 0.5 1 calc R U P
C13 C 0.27692(9) 0.47207(19) 0.63867(16) 0.0339(5) Uani 1 1 d . . .
H1 H 0.2680 0.3867 0.6414 0.041 Uiso 1 1 calc R U .
C14 C 0.30396(9) 0.50545(19) 0.58598(16) 0.0352(5) Uani 1 1 d . . .
H14 H 0.3142 0.4427 0.5536 0.042 Uiso 1 1 calc R U .
C15 C 0.31667(8) 0.63028(17) 0.57909(14) 0.0230(4) Uani 1 1 d . . .
C16 C 0.34317(8) 0.66891(17) 0.51780(14) 0.0240(4) Uani 1 1 d . . .
C17 C 0.34999(11) 0.5843(2) 0.45530(18) 0.0432(6) Uani 1 1 d . . .
H17 H 0.3389 0.4997 0.4539 0.052 Uiso 1 1 calc R U .
C18 C 0.37267(11) 0.6208(2) 0.39499(18) 0.0442(6) Uani 1 1 d . . .
H18 H 0.3772 0.5610 0.3533 0.053 Uiso 1 1 calc R U .
C19 C 0.38857(8) 0.74203(19) 0.39505(15) 0.0302(5) Uani 1 1 d . . .
H2 H 0.4037 0.7669 0.3530 0.036 Uiso 1 1 calc R U .
C20 C 0.38251(9) 0.8279(2) 0.45662(16) 0.0352(5) Uani 1 1 d . . .
H20 H 0.3937 0.9123 0.4574 0.042 Uiso 1 1 calc R U .
C21 C 0.36011(9) 0.79143(19) 0.51737(16) 0.0338(5) Uani 1 1 d . . .
H21 H 0.3562 0.8515 0.5596 0.041 Uiso 1 1 calc R U .
C22 C 0.30212(8) 0.71637(18) 0.63150(15) 0.0285(5) Uani 1 1 d . . .
H22 H 0.3109 0.8023 0.6309 0.034 Uiso 1 1 calc R U .
C23 C 0.27540(8) 0.67878(18) 0.68372(15) 0.0292(5) Uani 1 1 d . . .
H23 H 0.2656 0.7390 0.7185 0.035 Uiso 1 1 calc R U .
C24 C 0.48275(11) 0.59732(18) 0.27672(18) 0.0423(6) Uani 1 1 d . . .
H24A H 0.5092 0.6010 0.3510 0.051 Uiso 1 1 calc R U .
H24B H 0.4579 0.6724 0.2565 0.051 Uiso 1 1 calc R U .
C25 C 0.48308(10) 0.37990(18) 0.27730(18) 0.0368(5) Uani 1 1 d . . .
H25B H 0.4586 0.3043 0.2583 0.044 Uiso 1 1 calc R U .
H25A H 0.5099 0.3774 0.3515 0.044 Uiso 1 1 calc R U .
H3O H 0.1300(11) 0.458(2) 0.7202(19) 0.069(8) Uiso 1 1 d . . .
H1N H 0.2423(11) 0.530(3) 0.729(2) 0.079(8) Uiso 1 1 d . . .

loop_
_atom_site_aniso_label
_atom_site_aniso_U_11
_atom_site_aniso_U_22
_atom_site_aniso_U_33
_atom_site_aniso_U_23
_atom_site_aniso_U_13
_atom_site_aniso_U_12
O1 0.0227(7) 0.0308(8) 0.0324(8) -0.0032(6) 0.0159(6) -0.0071(6)
N1 0.0236(9) 0.0303(9) 0.0288(10) -0.0005(7) 0.0145(8) -0.0003(7)
C1 0.0218(10) 0.0214(10) 0.0244(10) 0.0046(8) 0.0115(8) 0.0017(8)
O2 0.0243(7) 0.0246(7) 0.0347(8) -0.0021(6) 0.0183(6) -0.0009(6)
C2 0.0183(10) 0.0196(10) 0.0247(10) 0.0070(8) 0.0098(8) 0.0020(7)
O3 0.0208(7) 0.0252(7) 0.0317(8) -0.0071(6) 0.0137(6) -0.0017(6)
C3 0.0207(10) 0.0169(9) 0.0239(10) 0.0018(7) 0.0105(8) 0.0008(8)
O4 0.0437(9) 0.0311(8) 0.0501(10) -0.0025(7) 0.0277(8) 0.0032(7)
C4 0.0176(9) 0.0161(9) 0.0238(10) 0.0031(7) 0.0086(8) 0.0001(7)
C5 0.0186(10) 0.0179(9) 0.0215(10) 0.0060(7) 0.0089(8) 0.0036(7)
C6 0.0180(10) 0.0223(10) 0.0234(10) 0.0042(8) 0.0088(8) 0.0007(8)
C7 0.0250(11) 0.0301(11) 0.0268(11) 0.0029(8) 0.0159(9) 0.0009(8)
C8 0.0281(11) 0.0291(11) 0.0237(11) -0.0025(8) 0.0135(9) -0.0036(9)
C9 0.0226(10) 0.0264(11) 0.0261(11) -0.0007(8) 0.0113(9) -0.0060(8)
C10 0.0205(10) 0.0196(9) 0.0241(10) 0.0043(8) 0.0109(8) -0.0004(8)
C11 0.0203(10) 0.0221(10) 0.0243(10) 0.0015(8) 0.0105(8) -0.0026(8)
C12 0.0184(13) 0.0158(13) 0.0295(15) 0.000 0.0129(12) 0.000
C13 0.0425(13) 0.0270(11) 0.0412(13) -0.0065(9) 0.0276(11) -0.0075(10)
C14 0.0460(14) 0.0268(11) 0.0459(14) -0.0068(10) 0.0327(12) -0.0048(10)
C15 0.0191(10) 0.0261(10) 0.0215(10) -0.0002(8) 0.0084(8) 0.0007(8)
C16 0.0238(10) 0.0237(10) 0.0249(10) -0.0015(8) 0.0123(9) -0.0001(8)
C17 0.0705(17) 0.0254(11) 0.0559(16) -0.0075(10) 0.0482(14) -0.0069(11)
C18 0.0694(17) 0.0349(13) 0.0518(15) -0.0106(11) 0.0480(14) -0.0072(12)
C19 0.0255(11) 0.0381(12) 0.0304(11) -0.0017(9) 0.0164(9) -0.0050(9)
C20 0.0381(13) 0.0287(11) 0.0465(14) -0.0059(10) 0.0270(11) -0.0110(10)
C21 0.0402(13) 0.0287(11) 0.0426(13) -0.0116(10) 0.0282(11) -0.0087(10)
C22 0.0339(12) 0.0228(10) 0.0328(12) -0.0020(9) 0.0196(10) 0.0006(9)
C23 0.0310(12) 0.0289(11) 0.0319(11) -0.0027(9) 0.0187(10) 0.0013(9)
C24 0.0643(17) 0.0247(11) 0.0433(14) -0.0020(10) 0.0308(12) 0.0018(11)
C25 0.0422(14) 0.0257(11) 0.0497(14) 0.0031(10) 0.0283(11) 0.0025(10)

loop_
_atom_type_symbol
_atom_type_description
_atom_type_scat_dispersion_real
_atom_type_scat_dispersion_imag
_atom_type_scat_source
C C 0.0033 0.0016 'International Tables Vol C Tables 4.2.6.8 and 6.1.1.4'
H H 0.0000 0.0000 'International Tables Vol C Tables 4.2.6.8 and 6.1.1.4'
N N 0.0061 0.0033 'International Tables Vol C Tables 4.2.6.8 and 6.1.1.4'
O O 0.0106 0.0060 'International Tables Vol C Tables 4.2.6.8 and 6.1.1.4'

loop_
_geom_angle_atom_site_label_1
_geom_angle_atom_site_label_2
_geom_angle_atom_site_label_3
_geom_angle
_geom_angle_site_symmetry_1
_geom_angle_site_symmetry_3
C13 N1 C23 120.38(17) . .
C13 N1 H1N 119.6(14) . .
C23 N1 H1N 120.0(14) . .
O1 C1 O2 123.72(17) . .
O1 C1 C2 119.54(17) . .
O2 C1 C2 116.74(16) . .
C11 C2 C3 118.95(16) . .
C11 C2 C1 119.28(17) . .
C3 C2 C1 121.77(16) . .
C3 O3 H3O 101.1(15) . .
O3 C3 C4 118.44(16) . .
O3 C3 C2 119.62(15) . .
C4 C3 C2 121.93(17) . .
C25 O4 C24 109.69(16) . .
C3 C4 C5 118.58(16) . .
C3 C4 C12 119.94(15) . .
C5 C4 C12 121.29(14) . .
C6 C5 C4 123.04(17) . .
C6 C5 C10 117.03(16) . .
C4 C5 C10 119.89(16) . .
C7 C6 C5 121.15(17) . .
C7 C6 H9 119.4 . .
C5 C6 H9 119.4 . .
C6 C7 C8 121.37(17) . .
C6 C7 H13 119.3 . .
C8 C7 H13 119.3 . .
C9 C8 C7 119.34(18) . .
C9 C8 H19 120.3 . .
C7 C8 H19 120.3 . .
C8 C9 C10 121.09(18) . .
C8 C9 H11 119.5 . .
C10 C9 H11 119.5 . .
C11 C10 C9 121.18(17) . .
C11 C10 C5 118.81(17) . .
C9 C10 C5 120.00(16) . .
C2 C11 C10 121.68(17) . .
C2 C11 H12 119.2 . .
C10 C11 H12 119.2 . .
C4 C12 C4 117.2(2) . 2_556
C4 C12 H12B 108.0 . .
C4 C12 H12B 108.0 2_556 .
C4 C12 H12A 108.0 . .
C4 C12 H12A 108.0 2_556 .
H12B C12 H12A 107.2 . .
N1 C13 C14 120.74(19) . .
N1 C13 H1 119.6 . .
C14 C13 H1 119.6 . .
C13 C14 C15 120.94(19) . .
C13 C14 H14 119.5 . .
C15 C14 H14 119.5 . .
C22 C15 C14 116.19(17) . .
C22 C15 C16 122.14(17) . .
C14 C15 C16 121.66(17) . .
C17 C16 C21 117.24(18) . .
C17 C16 C15 121.00(17) . .
C21 C16 C15 121.72(17) . .
C18 C17 C16 121.32(19) . .
C18 C17 H17 119.3 . .
C16 C17 H17 119.3 . .
C19 C18 C17 120.5(2) . .
C19 C18 H18 119.8 . .
C17 C18 H18 119.8 . .
C18 C19 C20 119.48(19) . .
C18 C19 H2 120.3 . .
C20 C19 H2 120.3 . .
C19 C20 C21 120.09(19) . .
C19 C20 H20 120.0 . .
C21 C20 H20 120.0 . .
C20 C21 C16 121.39(18) . .
C20 C21 H21 119.3 . .
C16 C21 H21 119.3 . .
C23 C22 C15 120.89(18) . .
C23 C22 H22 119.6 . .
C15 C22 H22 119.6 . .
N1 C23 C22 120.82(18) . .
N1 C23 H23 119.6 . .
C22 C23 H23 119.6 . .
O4 C24 C24 111.11(15) . 2_655
O4 C24 H24A 109.4 . .
C24 C24 H24A 109.4 2_655 .
O4 C24 H24B 109.4 . .
C24 C24 H24B 109.4 2_655 .
H24A C24 H24B 108.0 . .
O4 C25 C25 110.86(15) . 2_655
O4 C25 H25B 109.5 . .
C25 C25 H25B 109.5 2_655 .
O4 C25 H25A 109.5 . .
C25 C25 H25A 109.5 2_655 .
H25B C25 H25A 108.1 . .

loop_
_geom_bond_atom_site_label_1
_geom_bond_atom_site_label_2
_geom_bond_distance
_geom_bond_site_symmetry_2
O1 C1 1.242(2) .
N1 C13 1.337(2) .
N1 C23 1.339(2) .
N1 H1N 1.09(3) .
C1 O2 1.291(2) .
C1 C2 1.507(2) .
C2 C11 1.367(3) .
C2 C3 1.427(2) .
O3 C3 1.363(2) .
O3 H3O 0.96(3) .
C3 C4 1.385(2) .
O4 C25 1.421(2) .
O4 C24 1.424(2) .
C4 C5 1.423(2) .
C4 C12 1.521(2) .
C5 C6 1.422(2) .
C5 C10 1.433(2) .
C6 C7 1.368(3) .
C6 H9 0.9500 .
C7 C8 1.406(3) .
C7 H13 0.9500 .
C8 C9 1.363(3) .
C8 H19 0.9500 .
C9 C10 1.415(3) .
C9 H11 0.9500 .
C10 C11 1.412(2) .
C11 H12 0.9500 .
C12 C4 1.521(2) 2_556
C12 H12B 0.9900 .
C12 H12A 0.9900 .
C13 C14 1.368(3) .
C13 H1 0.9500 .
C14 C15 1.395(3) .
C14 H14 0.9500 .
C15 C22 1.394(2) .
C15 C16 1.484(3) .
C16 C17 1.388(3) .
C16 C21 1.388(3) .
C17 C18 1.384(3) .
C17 H17 0.9500 .
C18 C19 1.365(3) .
C18 H18 0.9500 .
C19 C20 1.378(3) .
C19 H2 0.9500 .
C20 C21 1.385(3) .
C20 H20 0.9500 .
C21 H21 0.9500 .
C22 C23 1.368(3) .
C22 H22 0.9500 .
C23 H23 0.9500 .
C24 C24 1.504(4) 2_655
C24 H24A 0.9900 .
C24 H24B 0.9900 .
C25 C25 1.503(4) 2_655
C25 H25B 0.9900 .
C25 H25A 0.9900 .

loop_
_geom_hbond_atom_site_label_D
_geom_hbond_atom_site_label_H
_geom_hbond_atom_site_label_A
_geom_hbond_distance_DH
_geom_hbond_distance_HA
_geom_hbond_distance_DA
_geom_hbond_angle_DHA
O3 H3O O2 0.96(3) 1.63(3) 2.5523(18) 159(2)
N1 H1N O2 1.09(3) 1.58(3) 2.637(2) 164(2)

loop_
_geom_torsion_atom_site_label_1
_geom_torsion_atom_site_label_2
_geom_torsion_atom_site_label_3
_geom_torsion_atom_site_label_4
_geom_torsion
_geom_torsion_site_symmetry_4
O1 C1 C2 C11 -14.5(3) .
O2 C1 C2 C11 165.48(17) .
O1 C1 C2 C3 165.18(17) .
O2 C1 C2 C3 -14.9(3) .
C11 C2 C3 O3 -176.84(16) .
C1 C2 C3 O3 3.5(3) .
C11 C2 C3 C4 2.6(3) .
C1 C2 C3 C4 -177.11(16) .
O3 C3 C4 C5 174.81(15) .
C2 C3 C4 C5 -4.6(3) .
O3 C3 C4 C12 -0.1(2) .
C2 C3 C4 C12 -179.54(16) .
C3 C4 C5 C6 -174.19(16) .
C12 C4 C5 C6 0.7(3) .
C3 C4 C5 C10 3.2(3) .
C12 C4 C5 C10 178.07(16) .
C4 C5 C6 C7 178.50(17) .
C10 C5 C6 C7 1.0(3) .
C5 C6 C7 C8 0.1(3) .
C6 C7 C8 C9 -1.3(3) .
C7 C8 C9 C10 1.4(3) .
C8 C9 C10 C11 -178.84(17) .
C8 C9 C10 C5 -0.2(3) .
C6 C5 C10 C11 177.68(16) .
C4 C5 C10 C11 0.1(3) .
C6 C5 C10 C9 -1.0(2) .
C4 C5 C10 C9 -178.55(17) .
C3 C2 C11 C10 1.0(3) .
C1 C2 C11 C10 -179.34(16) .
C9 C10 C11 C2 176.41(18) .
C5 C10 C11 C2 -2.3(3) .
C3 C4 C12 C4 -117.69(17) 2_556
C5 C4 C12 C4 67.50(15) 2_556
C23 N1 C13 C14 -0.3(3) .
N1 C13 C14 C15 -1.2(3) .
C13 C14 C15 C22 2.2(3) .
C13 C14 C15 C16 -176.71(19) .
C22 C15 C16 C17 -171.0(2) .
C14 C15 C16 C17 7.8(3) .
C22 C15 C16 C21 6.5(3) .
C14 C15 C16 C21 -174.7(2) .
C21 C16 C17 C18 -0.1(4) .
C15 C16 C17 C18 177.5(2) .
C16 C17 C18 C19 -0.5(4) .
C17 C18 C19 C20 0.8(4) .
C18 C19 C20 C21 -0.4(3) .
C19 C20 C21 C16 -0.2(3) .
C17 C16 C21 C20 0.4(3) .
C15 C16 C21 C20 -177.17(19) .
C14 C15 C22 C23 -1.8(3) .
C16 C15 C22 C23 177.06(18) .
C13 N1 C23 C22 0.6(3) .
C15 C22 C23 N1 0.5(3) .
C25 O4 C24 C24 56.7(3) 2_655
C24 O4 C25 C25 -57.3(3) 2_655
